data_7249924
loop_
_publ_author_name
'Sun, Yining'
'Liu, Guoguo'
'Xiong, Gang'
'Xu, Guangwen'

_publ_section_title
;
 Two novel tetranuclear Yb(iii)-based compounds for highly efficient
 conversion of CO2 to cyclic carbonates
;
_journal_issue 14
_journal_name_full CrystEngComm
_journal_page_first 2148
_journal_page_last 2153
_journal_paper_doi 10.1039/D4CE00662C
_journal_volume 27
_journal_year 2025
_chemical_formula_moiety 'C78 H55 N6 O8 Yb2'
_chemical_formula_sum 'C78 H55 N6 O8 Yb2'
_chemical_formula_weight 1550.36
_space_group_crystal_system triclinic
_space_group_IT_number 2
_space_group_name_Hall '-P 1'
_space_group_name_H-M_alt 'P -1'
_atom_sites_solution_hydrogens geom
_atom_sites_solution_primary dual
_audit_creation_date 2023-11-17
_audit_creation_method
;
Olex2 1.5
(compiled 2023.08.24 svn.re1ec1418 for OlexSys, GUI svn.r6817)
;
_audit_update_record
;
2024-07-02 deposited with the CCDC.	2025-01-27 downloaded from the CCDC.
;
_cell_angle_alpha 76.367(2)
_cell_angle_beta 85.738(2)
_cell_angle_gamma 66.875(2)
_cell_formula_units_Z 2
_cell_length_a 14.8563(9)
_cell_length_b 15.2810(8)
_cell_length_c 16.5287(12)
_cell_measurement_reflns_used 9955
_cell_measurement_temperature 150.00
_cell_measurement_theta_max 26.39
_cell_measurement_theta_min 2.54
_cell_volume 3352.9(4)
_computing_cell_refinement 'SAINT V8.40A (Bruker, 2019)'
_computing_data_reduction 'SAINT V8.40A (Bruker, 2019)'
_computing_molecular_graphics 'Olex2 1.5 (Dolomanov et al., 2009)'
_computing_publication_material 'Olex2 1.5 (Dolomanov et al., 2009)'
_computing_structure_refinement 'SHELXL 2018/3 (Sheldrick, 2015)'
_computing_structure_solution 'SHELXT 2018/2 (Sheldrick, 2018)'
_diffrn_ambient_temperature 150.00
_diffrn_measured_fraction_theta_full 0.999
_diffrn_measured_fraction_theta_max 0.997
_diffrn_measurement_device_type 'Bruker APEX-II CCD'
_diffrn_measurement_method '\f and \w scans'
_diffrn_radiation_type MoK\a
_diffrn_radiation_wavelength 0.71073
_diffrn_reflns_av_R_equivalents 0.1026
_diffrn_reflns_av_unetI/netI 0.0415
_diffrn_reflns_Laue_measured_fraction_full 0.999
_diffrn_reflns_Laue_measured_fraction_max 0.997
_diffrn_reflns_limit_h_max 18
_diffrn_reflns_limit_h_min -18
_diffrn_reflns_limit_k_max 19
_diffrn_reflns_limit_k_min -19
_diffrn_reflns_limit_l_max 20
_diffrn_reflns_limit_l_min -20
_diffrn_reflns_number 183131
_diffrn_reflns_point_group_measured_fraction_full 0.999
_diffrn_reflns_point_group_measured_fraction_max 0.997
_diffrn_reflns_theta_full 25.242
_diffrn_reflns_theta_max 26.464
_diffrn_reflns_theta_min 2.258
_diffrn_source_current 30.0
_diffrn_source_power 1.5
_diffrn_source_voltage 50.0
_diffrn_standards_number 0
_exptl_absorpt_coefficient_mu 2.834
_exptl_absorpt_correction_T_max 0.0276
_exptl_absorpt_correction_T_min 0.0094
_exptl_absorpt_correction_type multi-scan
_exptl_absorpt_process_details
;
SADABS-2016/2 (Bruker,2016/2) was used for absorption correction.
wR2(int) was 0.1055 before and 0.0795 after correction.
The Ratio of minimum to maximum transmission is 0.3406.
The \l/2 correction factor is Not present.
;
_exptl_crystal_density_diffrn 1.536
_exptl_crystal_description block
_exptl_crystal_F_000 1538
_exptl_crystal_size_max 0.2
_exptl_crystal_size_mid 0.15
_exptl_crystal_size_min 0.1
_refine_diff_density_max 1.266
_refine_diff_density_min -2.624
_refine_diff_density_rms 0.151
_refine_ls_extinction_method none
_refine_ls_goodness_of_fit_ref 1.060
_refine_ls_hydrogen_treatment constr
_refine_ls_matrix_type full
_refine_ls_number_parameters 783
_refine_ls_number_reflns 13817
_refine_ls_number_restraints 9
_refine_ls_restrained_S_all 1.060
_refine_ls_R_factor_all 0.0735
_refine_ls_R_factor_gt 0.0529
_refine_ls_shift/su_max 0.009
_refine_ls_shift/su_mean 0.000
_refine_ls_structure_factor_coef Fsqd
_refine_ls_weighting_details 'w=1/[\s^2^(Fo^2^)+(0.0718P)^2^+13.4577P] where P=(Fo^2^+2Fc^2^)/3'
_refine_ls_weighting_scheme calc
_refine_ls_wR_factor_gt 0.1306
_refine_ls_wR_factor_ref 0.1460
_reflns_Friedel_coverage 0.000
_reflns_number_gt 10085
_reflns_number_total 13817
_reflns_threshold_expression 'I > 2\s(I)'
_cod_data_source_file d4ce00662c2.cif
_cod_data_source_block 1
_cod_depositor_comments 'Adding full bibliography for 7249924--7249925.cif.'
_cod_database_code 7249924
_shelx_shelxl_version_number 2018/3
_shelx_space_group_comment
;
The symmetry employed for this shelxl refinement is uniquely defined
by the following loop, which should always be used as a source of
symmetry information in preference to the above space-group names.
They are only intended as comments.
;
_shelx_estimated_absorpt_t_max 0.765
_shelx_estimated_absorpt_t_min 0.601
_olex2_refinement_description
;
1. Fixed Uiso
 At 1.2 times of:
  All C(H) groups
2. Restrained distances
 N15-C00Z \\sim N01C-C00Z
 with sigma of 0.00001
 N01C-C020 \\sim N15-C14
 with sigma of 0.00001
 C020-C01T \\sim C14-C01T
 with sigma of 0.00001
3. Uiso/Uaniso restraints and constraints
Uanis(C42) \\sim Ueq: with sigma of 0.0001 and sigma for terminal atoms of
0.0002
Uanis(C028) = Uanis(C13) = Uanis(C02I) = Uanis(C02A) = Uanis(C02K) = Uanis(C025)
Uanis(C7) = Uanis(C02C) = Uanis(C41) = Uanis(C2) = Uanis(C5) = Uanis(C02E) =
Uanis(C1) = Uanis(C01L) = Uanis(C42) = Uanis(C4) = Uanis(C0) = Uanis(C3)
Uanis(N15) = Uanis(N01C)
4. Rigid body (RIGU) restrains
 C4, C42, C1, C5, C41, C7
 with sigma for 1-2 distances of 0.00001 and sigma for 1-3 distances of 0.00001
 C0, C01L, C02E, C2, C02C, C3
 with sigma for 1-2 distances of 0.00001 and sigma for 1-3 distances of 0.00001
 C01L, C0, C02C, C02E, C3, C2, C42, C1, C5, C41, C7, C4
 with sigma for 1-2 distances of 0.00001 and sigma for 1-3 distances of 0.00001
5. Others
 Sof(C42)=Sof(C1)=Sof(H1)=Sof(C5)=Sof(H5)=Sof(C41)=Sof(H41)=Sof(C7)=Sof(H7)=
 Sof(C4)=Sof(H4)=1-FVAR(1)
 Sof(C01L)=Sof(C0)=Sof(H0)=Sof(C02C)=Sof(H02C)=Sof(C02E)=Sof(H02E)=Sof(C3)=
 Sof(H3)=Sof(C2)=Sof(H2)=FVAR(1)
 Sof(C14)=Sof(H14)=Sof(N15)=1-FVAR(2)
 Sof(N01C)=Sof(C020)=Sof(H020)=FVAR(2)
6.a Aromatic/amide H refined with riding coordinates:
 C00J(H00J), C00L(H00L), C00R(H00R), C00U(H00U), C00V(H00V), C00W(H00W),
 C00X(H00X), C00Y(H00Y), C012(H012), C013(H013), C015(H015), C017(H017),
 C018(H018), C019(H019), C01A(H01A), C01B(H01B), C01D(H01D), C01F(H01F),
 C01G(H01G), C01I(H01I), C01J(H01J), C01K(H01K), C01N(H01N), C0(H0), C01Q(H01Q),
  C01R(H01R), C01S(H01S), C024(H024), C022(H022), C02B(H02B), C027(H027),
 C01V(H01V), C01U(H01U), C01W(H01W), C01X(H01X), C01Y(H01Y), C01Z(H01Z),
 C020(H020), C021(H021), C023(H023), C026(H026), C025(H025), C02K(H02K),
 C02A(H02A), C02I(H02I), C13(H13), C029(H029), C02C(H02C), C02E(H02E), C3(H3),
 C02G(H02G), C02H(H02H), C02J(H02J), C6(H6), C2(H2), C1(H1), C5(H5), C41(H41),
 C7(H7), C4(H4), C14(H14)
6.b Fitted hexagon refined as free rotating group:
 C01T(C024,C022,C02B,C027,C01V), C028(C025,C02K,C02A,C02I,C13), C42(C1,C5,C41,
 C7,C4)
;
_smtbx_masks_void_probe_radius 1.2
_smtbx_masks_void_truncation_radius 1.2
_olex2_submission_special_instructions 'No special instructions were received'

loop_
_space_group_symop_operation_xyz
'x, y, z'
'-x, -y, -z'

loop_
_atom_site_label
_atom_site_type_symbol
_atom_site_fract_x
_atom_site_fract_y
_atom_site_fract_z
_atom_site_U_iso_or_equiv
_atom_site_adp_type
_atom_site_occupancy
_atom_site_site_symmetry_order
_atom_site_calc_flag
_atom_site_refinement_flags_posn
_atom_site_refinement_flags_adp
_atom_site_refinement_flags_occupancy
_atom_site_disorder_assembly
_atom_site_disorder_group
Yb01 Yb 0.46643(2) 0.50237(2) 0.61084(2) 0.03536(10) Uani 1 1 d . . . . .
Yb02 Yb 0.70416(2) 0.32559(2) 0.54096(2) 0.03859(10) Uani 1 1 d . . . . .
O003 O 0.5934(3) 0.4851(3) 0.5192(3) 0.0348(10) Uani 1 1 d . . . . .
O004 O 0.5731(3) 0.3386(3) 0.4670(3) 0.0380(11) Uani 1 1 d . . . . .
O005 O 0.5630(4) 0.5498(3) 0.6773(3) 0.0407(11) Uani 1 1 d . . . . .
O006 O 0.4325(4) 0.4760(4) 0.7483(3) 0.0436(12) Uani 1 1 d . . . . .
O007 O 0.7066(3) 0.4003(3) 0.4020(3) 0.0415(11) Uani 1 1 d . . . . .
O008 O 0.5841(3) 0.3432(3) 0.6448(3) 0.0419(11) Uani 1 1 d . . . . .
O009 O 0.7889(4) 0.4171(4) 0.5581(4) 0.0481(13) Uani 1 1 d . . . . .
O00A O 0.8108(4) 0.2320(4) 0.6498(4) 0.0512(14) Uani 1 1 d . . . . .
N00B N 0.3940(4) 0.3767(4) 0.6437(4) 0.0407(14) Uani 1 1 d . . . . .
N00C N 0.6870(4) 0.1666(4) 0.5584(4) 0.0429(14) Uani 1 1 d . . . . .
N00D N 0.8591(5) 0.2367(4) 0.4700(5) 0.0486(16) Uani 1 1 d . . . . .
N00E N 0.4280(5) 0.0443(4) 0.5783(4) 0.0452(15) Uani 1 1 d . . . . .
C00F C 0.4531(5) 0.2897(5) 0.6889(5) 0.0407(16) Uani 1 1 d . . . . .
C00G C 0.7813(5) 0.3666(5) 0.3534(5) 0.0424(18) Uani 1 1 d . . . . .
C00H C 0.5345(5) 0.2710(5) 0.4913(5) 0.0403(16) Uani 1 1 d . . . . .
C00I C 0.5949(5) 0.1786(5) 0.5390(5) 0.0400(16) Uani 1 1 d . . . . .
C00J C 0.2988(6) 0.3937(6) 0.6379(6) 0.0509(19) Uani 1 1 d . . . . .
H00J H 0.255863 0.454255 0.605554 0.061 Uiso 1 1 calc R U . . .
C00K C 0.4388(5) 0.5104(6) 0.8083(5) 0.0483(19) Uani 1 1 d . . . . .
C00L C 0.4411(6) 0.2839(5) 0.4689(5) 0.0429(17) Uani 1 1 d . . . . .
H00L H 0.400905 0.344105 0.434140 0.051 Uiso 1 1 calc R U . . .
C00M C 0.8628(6) 0.2793(5) 0.3883(6) 0.049(2) Uani 1 1 d . . . . .
C00N C 0.5585(5) 0.1027(5) 0.5655(5) 0.0423(17) Uani 1 1 d . . . . .
N00O N 1.0260(5) 0.2422(7) 0.2061(7) 0.073(2) Uani 1 1 d . . . . .
C00P C 0.4202(6) 0.2166(5) 0.7329(6) 0.050(2) Uani 1 1 d . . . . .
C00Q C 0.5553(5) 0.2751(5) 0.6920(5) 0.0420(16) Uani 1 1 d . . . . .
C00R C 0.4044(6) 0.2101(5) 0.4964(5) 0.0456(17) Uani 1 1 d . . . . .
H00R H 0.339819 0.221799 0.480481 0.055 Uiso 1 1 calc R U . . .
C00S C 0.4605(5) 0.1208(5) 0.5461(5) 0.0409(16) Uani 1 1 d . . . . .
C00T C 0.9446(6) 0.2382(6) 0.3378(6) 0.053(2) Uani 1 1 d . . . . .
C00U C 0.7468(6) 0.0791(6) 0.5991(7) 0.063(3) Uani 1 1 d . . . . .
H00U H 0.811614 0.070002 0.611920 0.076 Uiso 1 1 calc R U . . .
C00V C 0.3196(7) 0.2378(6) 0.7250(6) 0.060(2) Uani 1 1 d . . . . .
H00V H 0.293347 0.191271 0.752212 0.072 Uiso 1 1 calc R U . . .
C00W C 1.0214(6) 0.1511(6) 0.3753(7) 0.059(2) Uani 1 1 d . . . . .
H00W H 1.076361 0.119796 0.344373 0.070 Uiso 1 1 calc R U . . .
C00X C 0.3607(7) -0.1095(6) 0.6410(6) 0.059(2) Uani 1 1 d . . . . .
H00X H 0.427405 -0.128373 0.625737 0.070 Uiso 1 1 calc R U . . .
C00Y C 0.7889(6) 0.4141(7) 0.2736(6) 0.056(2) Uani 1 1 d . . . . .
H00Y H 0.739536 0.476354 0.251745 0.067 Uiso 1 1 calc R U . . .
C00Z C 0.4858(4) 0.1287(5) 0.7800(4) 0.066(3) Uani 1 1 d D . . . .
C010 C 0.9451(6) 0.2866(7) 0.2525(6) 0.058(2) Uani 1 1 d . . . . .
C011 C 0.5532(6) 0.5841(5) 0.7409(5) 0.0430(16) Uani 1 1 d . . . . .
C012 C 0.6182(6) 0.1887(6) 0.7422(6) 0.058(2) Uani 1 1 d . . . . .
H012 H 0.685198 0.177890 0.747646 0.070 Uiso 1 1 calc R U . . .
C013 C 0.6242(5) 0.0105(5) 0.6089(6) 0.053(2) Uani 1 1 d . . . . .
H013 H 0.603552 -0.042342 0.627146 0.063 Uiso 1 1 calc R U . . .
C014 C 0.3000(6) -0.0115(6) 0.6270(6) 0.056(2) Uani 1 1 d . . . . .
C015 C 0.2610(6) 0.3243(6) 0.6786(6) 0.055(2) Uani 1 1 d . . . . .
H015 H 0.193171 0.338424 0.673235 0.066 Uiso 1 1 calc R U . . .
C016 C 0.8951(6) 0.4878(7) 0.5869(7) 0.065(3) Uani 1 1 d . . . . .
C017 C 0.4931(7) 0.5666(8) 0.8081(6) 0.064(2) Uani 1 1 d . . . . .
H017 H 0.489770 0.594155 0.854599 0.077 Uiso 1 1 calc R U . . .
C018 C 0.2255(8) -0.1522(7) 0.6985(7) 0.069(3) Uani 1 1 d . . . . .
H018 H 0.200284 -0.200159 0.723928 0.082 Uiso 1 1 calc R U . . .
C019 C 0.8455(8) 0.5731(8) 0.5311(7) 0.070(3) Uani 1 1 d . . . . .
H019 H 0.788520 0.579780 0.503494 0.084 Uiso 1 1 calc R U . . .
C01A C 0.8676(6) 0.3735(8) 0.2229(6) 0.062(2) Uani 1 1 d . . . . .
H01A H 0.867305 0.407031 0.166599 0.075 Uiso 1 1 calc R U . . .
C01B C 0.5834(7) 0.1165(6) 0.7853(6) 0.066(3) Uani 1 1 d . . . . .
H01B H 0.628008 0.058048 0.818937 0.079 Uiso 1 1 calc R U . . .
N01C N 0.4398(3) 0.0589(2) 0.8107(3) 0.050(3) Uani 0.678(14) 1 d D . P A 3
C01D C 0.1640(7) -0.0543(8) 0.6825(9) 0.092(4) Uani 1 1 d . . . . .
H01D H 0.096473 -0.035654 0.694908 0.111 Uiso 1 1 calc R U . . .
C01E C 0.6149(6) 0.6390(6) 0.7475(5) 0.0499(19) Uani 1 1 d . . . . .
C01F C 0.2011(7) 0.0167(7) 0.6483(9) 0.088(4) Uani 1 1 d . . . . .
H01F H 0.159608 0.083957 0.639332 0.106 Uiso 1 1 calc R U . . .
C01G C 0.7179(6) -0.0014(6) 0.6243(7) 0.068(3) Uani 1 1 d . . . . .
H01G H 0.763634 -0.063401 0.651848 0.081 Uiso 1 1 calc R U . . .
C01H C 0.8816(6) 0.2377(7) 0.6813(7) 0.065(3) Uani 1 1 d . . . . .
C01I C 1.0140(5) 0.1135(6) 0.4572(7) 0.060(3) Uani 1 1 d . . . . .
H01I H 1.065215 0.054297 0.482757 0.072 Uiso 1 1 calc R U . . .
C01J C 0.8764(9) 0.6497(9) 0.5141(8) 0.082(3) Uani 1 1 d . . . . .
H01J H 0.841549 0.707942 0.474478 0.099 Uiso 1 1 calc R U . . .
C01K C 0.3379(6) 0.0644(6) 0.5929(6) 0.054(2) Uani 1 1 d . . . . .
H01K H 0.293684 0.130882 0.581295 0.065 Uiso 1 1 calc R U . . .
C01L C 0.3957(14) 0.4712(14) 0.8846(13) 0.0709(13) Uani 0.585(9) 1 d . . P B 1
C01M C 0.8616(5) 0.4041(6) 0.6011(6) 0.052(2) Uani 1 1 d . . . . .
C01N C 0.3240(8) -0.1812(7) 0.6776(6) 0.062(2) Uani 1 1 d . . . . .
H01N H 0.365620 -0.248495 0.688073 0.074 Uiso 1 1 calc R U . . .
C0 C 0.3525(14) 0.4014(14) 0.8823(12) 0.0709(13) Uani 0.585(9) 1 d . . P B 1
H0 H 0.356755 0.377898 0.833251 0.085 Uiso 0.585(9) 1 calc R U P B 1
C01P C 0.9337(7) 0.1512(8) 0.7513(8) 0.083(4) Uani 1 1 d . . . . .
C01Q C 0.9580(7) 0.6411(8) 0.5547(8) 0.080(4) Uani 1 1 d . . . . .
H01Q H 0.980587 0.692900 0.542139 0.096 Uiso 1 1 calc R U . . .
C01R C 1.0063(7) 0.5587(8) 0.6128(10) 0.097(5) Uani 1 1 d . . . . .
H01R H 1.061761 0.553489 0.641733 0.117 Uiso 1 1 calc R U . . .
C01S C 0.9748(6) 0.4823(7) 0.6298(9) 0.087(4) Uani 1 1 d . . . . .
H01S H 1.008129 0.425394 0.671289 0.104 Uiso 1 1 calc R U . . .
C01T C 0.4287(4) -0.0753(4) 0.9027(3) 0.083(4) Uani 1 1 d DG . . . .
C024 C 0.3562(5) -0.0883(5) 0.8642(3) 0.091(4) Uani 1 1 d G . . A .
H024 H 0.331932 -0.049832 0.810329 0.110 Uiso 1 1 calc R U . . .
C022 C 0.3194(6) -0.1576(6) 0.9044(5) 0.107(5) Uani 1 1 d G . . A .
H022 H 0.269876 -0.166436 0.878101 0.129 Uiso 1 1 calc R U . . .
C02B C 0.3549(6) -0.2138(5) 0.9832(5) 0.098(4) Uani 1 1 d G . . A .
H02B H 0.329756 -0.261176 1.010737 0.118 Uiso 1 1 calc R U . . .
C027 C 0.4274(6) -0.2009(5) 1.0218(3) 0.088(3) Uani 1 1 d G . . A .
H027 H 0.451692 -0.239314 1.075601 0.106 Uiso 1 1 calc R U . . .
C01V C 0.4642(4) -0.1316(5) 0.9815(3) 0.092(4) Uani 1 1 d G . . A .
H01V H 0.513749 -0.122710 1.007831 0.110 Uiso 1 1 calc R U . . .
C01U C 0.6366(8) 0.7744(9) 0.7834(8) 0.082(3) Uani 1 1 d . . . . .
H01U H 0.611182 0.832105 0.804354 0.098 Uiso 1 1 calc R U . . .
C01W C 0.7060(6) 0.6128(6) 0.7150(6) 0.055(2) Uani 1 1 d . . . . .
H01W H 0.729286 0.559487 0.688437 0.066 Uiso 1 1 calc R U . . .
C01X C 0.5798(8) 0.7205(8) 0.7828(7) 0.070(3) Uani 1 1 d . . . . .
H01X H 0.516683 0.739315 0.806605 0.084 Uiso 1 1 calc R U . . .
C01Y C 1.0204(11) 0.2653(10) 0.1286(11) 0.113(5) Uani 1 1 d . . . . .
H01Y H 0.959359 0.312276 0.104625 0.136 Uiso 1 1 calc R U . . .
C01Z C 0.9106(7) 0.3177(8) 0.6593(8) 0.076(3) Uani 1 1 d . . . . .
H01Z H 0.967533 0.312331 0.686000 0.091 Uiso 1 1 calc R U . . .
C020 C 0.4788(3) -0.0035(2) 0.8741(3) 0.055(4) Uani 0.678(14) 1 d D . P A 3
H020 H 0.534019 -0.006506 0.901837 0.066 Uiso 0.678(14) 1 calc R U P A 3
C021 C 0.7308(8) 0.7428(8) 0.7529(7) 0.071(3) Uani 1 1 d . . . . .
H021 H 0.771138 0.777537 0.755043 0.085 Uiso 1 1 calc R U . . .
C023 C 0.7659(7) 0.6620(8) 0.7198(7) 0.070(3) Uani 1 1 d . . . . .
H023 H 0.830933 0.639628 0.700055 0.084 Uiso 1 1 calc R U . . .
C026 C 0.9315(7) 0.1587(6) 0.5091(7) 0.068(3) Uani 1 1 d . . . . .
H026 H 0.930738 0.133034 0.567275 0.082 Uiso 1 1 calc R U . . .
C028 C 1.0980(6) 0.2277(8) 0.0697(6) 0.133(3) Uani 1 1 d G . . . .
C025 C 1.1880(7) 0.1559(8) 0.0999(5) 0.133(3) Uani 1 1 d G . . . .
H025 H 1.200206 0.132505 0.158231 0.160 Uiso 1 1 calc R U . . .
C02K C 1.2603(6) 0.1181(7) 0.0447(6) 0.133(3) Uani 1 1 d G . . . .
H02K H 1.321846 0.068986 0.065376 0.160 Uiso 1 1 calc R U . . .
C02A C 1.2425(6) 0.1523(8) -0.0406(6) 0.133(3) Uani 1 1 d G . . . .
H02A H 1.291886 0.126500 -0.078293 0.160 Uiso 1 1 calc R U . . .
C02I C 1.1524(7) 0.2242(8) -0.0708(5) 0.133(3) Uani 1 1 d G . . . .
H02I H 1.140286 0.247531 -0.129108 0.160 Uiso 1 1 calc R U . . .
C13 C 1.0802(6) 0.2619(7) -0.0156(7) 0.133(3) Uani 1 1 d G . . . .
H13 H 1.018644 0.311050 -0.036254 0.160 Uiso 1 1 calc R U . . .
C029 C 0.9059(9) 0.0755(11) 0.7765(10) 0.113(5) Uani 1 1 d . . . . .
H029 H 0.850973 0.076504 0.749645 0.135 Uiso 1 1 calc R U . . .
C02C C 0.3054(14) 0.4047(13) 1.0253(12) 0.0709(13) Uani 0.585(9) 1 d . . P B 1
H02C H 0.277574 0.379362 1.074164 0.085 Uiso 0.585(9) 1 calc R U P B 1
C02E C 0.3906(13) 0.5015(13) 0.9568(11) 0.0709(13) Uani 0.585(9) 1 d . . P B 1
H02E H 0.420321 0.545501 0.959940 0.085 Uiso 0.585(9) 1 calc R U P B 1
C3 C 0.3052(14) 0.3689(14) 0.9507(12) 0.0709(13) Uani 0.585(9) 1 d . . P B 1
H3 H 0.274188 0.325513 0.949304 0.085 Uiso 0.585(9) 1 calc R U P B 1
C02G C 1.0371(14) -0.0121(11) 0.8774(12) 0.139(7) Uani 1 1 d . . . . .
H02G H 1.078774 -0.072332 0.910974 0.167 Uiso 1 1 calc R U . . .
C02H C 0.9541(13) -0.0041(11) 0.8402(12) 0.145(8) Uani 1 1 d . . . . .
H02H H 0.929191 -0.053849 0.858202 0.174 Uiso 1 1 calc R U . . .
C02J C 1.0120(13) 0.1466(11) 0.7968(13) 0.164(9) Uani 1 1 d . . . . .
H02J H 1.035579 0.197658 0.782237 0.197 Uiso 1 1 calc R U . . .
C6 C 1.0568(17) 0.0653(14) 0.8652(15) 0.196(12) Uani 1 1 d . . . . .
H6 H 1.101328 0.068383 0.901800 0.235 Uiso 1 1 calc R U . . .
C2 C 0.3407(13) 0.4681(13) 1.0292(12) 0.0709(13) Uani 0.585(9) 1 d . . P B 1
H2 H 0.334309 0.492479 1.078018 0.085 Uiso 0.585(9) 1 calc R U P B 1
C42 C 0.3749(13) 0.5031(13) 0.8845(10) 0.0709(13) Uani 0.415(9) 1 d G U P B 2
C1 C 0.3322(13) 0.5749(10) 0.9296(11) 0.0709(13) Uani 0.415(9) 1 d G . P B 2
H1 H 0.342171 0.634303 0.914013 0.085 Uiso 0.415(9) 1 calc R U P B 2
C5 C 0.2748(12) 0.5598(11) 0.9976(10) 0.0709(13) Uani 0.415(9) 1 d G . P B 2
H5 H 0.245564 0.608865 1.028428 0.085 Uiso 0.415(9) 1 calc R U P B 2
C41 C 0.2601(12) 0.4729(12) 1.0204(9) 0.0709(13) Uani 0.415(9) 1 d G . P B 2
H41 H 0.220904 0.462555 1.066841 0.085 Uiso 0.415(9) 1 calc R U P B 2
C7 C 0.3029(13) 0.4011(10) 0.9752(11) 0.0709(13) Uani 0.415(9) 1 d G . P B 2
H7 H 0.292851 0.341683 0.990840 0.085 Uiso 0.415(9) 1 calc R U P B 2
C4 C 0.3602(13) 0.4162(11) 0.9073(11) 0.0709(13) Uani 0.415(9) 1 d G . P B 2
H4 H 0.389458 0.367120 0.876425 0.085 Uiso 0.415(9) 1 calc R U P B 2
C14 C 0.4332(3) 0.0055(2) 0.8300(3) 0.059(8) Uani 0.322(14) 1 d D . P A 4
H14 H 0.402753 0.020403 0.777234 0.071 Uiso 0.322(14) 1 calc R U P A 4
N15 N 0.4809(3) 0.0495(2) 0.8473(3) 0.050(3) Uani 0.322(14) 1 d D . P A 4

loop_
_atom_site_aniso_label
_atom_site_aniso_U_11
_atom_site_aniso_U_22
_atom_site_aniso_U_33
_atom_site_aniso_U_23
_atom_site_aniso_U_13
_atom_site_aniso_U_12
Yb01 0.02864(16) 0.02875(15) 0.0511(2) -0.01238(12) 0.01072(12) -0.01347(11)
Yb02 0.02557(15) 0.02865(15) 0.0605(2) -0.00964(13) 0.00938(13) -0.01111(11)
O003 0.028(2) 0.028(2) 0.051(3) -0.012(2) 0.010(2) -0.0134(18)
O004 0.032(2) 0.027(2) 0.057(3) -0.010(2) 0.009(2) -0.0142(18)
O005 0.040(3) 0.038(3) 0.050(3) -0.012(2) 0.006(2) -0.021(2)
O006 0.038(3) 0.042(3) 0.057(3) -0.012(2) 0.010(2) -0.023(2)
O007 0.035(3) 0.034(2) 0.051(3) -0.010(2) 0.017(2) -0.012(2)
O008 0.031(2) 0.033(2) 0.061(3) -0.010(2) 0.011(2) -0.014(2)
O009 0.033(3) 0.040(3) 0.073(4) -0.011(3) 0.003(2) -0.017(2)
O00A 0.035(3) 0.044(3) 0.070(4) -0.007(3) 0.004(3) -0.014(2)
N00B 0.034(3) 0.033(3) 0.060(4) -0.017(3) 0.011(3) -0.016(2)
N00C 0.033(3) 0.033(3) 0.062(4) -0.008(3) 0.014(3) -0.016(2)
N00D 0.037(3) 0.038(3) 0.075(5) -0.011(3) 0.016(3) -0.023(3)
N00E 0.051(4) 0.039(3) 0.055(4) -0.012(3) 0.006(3) -0.028(3)
C00F 0.037(4) 0.034(3) 0.050(4) -0.014(3) 0.018(3) -0.014(3)
C00G 0.039(4) 0.040(4) 0.068(5) -0.035(4) 0.022(3) -0.026(3)
C00H 0.040(4) 0.036(3) 0.053(4) -0.019(3) 0.017(3) -0.020(3)
C00I 0.033(3) 0.033(3) 0.056(5) -0.017(3) 0.022(3) -0.015(3)
C00J 0.041(4) 0.045(4) 0.072(6) -0.015(4) 0.008(4) -0.022(3)
C00K 0.034(4) 0.064(5) 0.049(5) -0.005(4) 0.004(3) -0.026(4)
C00L 0.046(4) 0.034(3) 0.054(5) -0.008(3) 0.008(3) -0.022(3)
C00M 0.045(4) 0.034(4) 0.079(6) -0.025(4) 0.024(4) -0.023(3)
C00N 0.036(4) 0.032(3) 0.061(5) -0.014(3) 0.018(3) -0.016(3)
N00O 0.041(4) 0.091(6) 0.106(7) -0.058(6) 0.032(4) -0.032(4)
C00P 0.051(4) 0.035(4) 0.073(6) -0.023(4) 0.029(4) -0.026(3)
C00Q 0.039(4) 0.031(3) 0.056(5) -0.015(3) 0.013(3) -0.013(3)
C00R 0.044(4) 0.045(4) 0.058(5) -0.015(3) 0.008(4) -0.027(3)
C00S 0.045(4) 0.033(3) 0.053(4) -0.017(3) 0.014(3) -0.022(3)
C00T 0.035(4) 0.048(4) 0.087(7) -0.031(4) 0.021(4) -0.021(3)
C00U 0.034(4) 0.042(4) 0.109(8) -0.004(4) 0.015(4) -0.021(3)
C00V 0.058(5) 0.047(5) 0.086(7) -0.028(4) 0.038(5) -0.031(4)
C00W 0.034(4) 0.049(4) 0.103(8) -0.037(5) 0.032(4) -0.020(3)
C00X 0.068(6) 0.057(5) 0.067(6) -0.021(4) 0.017(5) -0.040(5)
C00Y 0.036(4) 0.077(6) 0.058(5) -0.025(4) 0.014(4) -0.022(4)
C00Z 0.073(6) 0.037(4) 0.076(6) -0.009(4) 0.044(5) -0.019(4)
C010 0.039(4) 0.073(6) 0.080(6) -0.045(5) 0.031(4) -0.030(4)
C011 0.043(4) 0.045(4) 0.045(4) -0.011(3) 0.001(3) -0.021(3)
C012 0.045(4) 0.054(5) 0.056(5) 0.007(4) 0.003(4) -0.012(4)
C013 0.037(4) 0.033(4) 0.086(6) -0.014(4) 0.019(4) -0.014(3)
C014 0.051(5) 0.052(5) 0.071(6) 0.006(4) -0.005(4) -0.036(4)
C015 0.040(4) 0.051(5) 0.087(7) -0.026(4) 0.021(4) -0.029(4)
C016 0.033(4) 0.066(6) 0.110(8) -0.035(6) 0.011(5) -0.026(4)
C017 0.069(6) 0.087(7) 0.058(6) -0.034(5) 0.016(5) -0.046(5)
C018 0.073(6) 0.070(6) 0.081(7) 0.000(5) -0.006(5) -0.054(5)
C019 0.069(6) 0.081(7) 0.080(7) -0.019(6) 0.003(5) -0.050(6)
C01A 0.043(5) 0.091(7) 0.061(6) -0.030(5) 0.021(4) -0.030(5)
C01B 0.056(5) 0.048(5) 0.071(6) 0.006(4) 0.015(5) -0.009(4)
N01C 0.042(6) 0.041(5) 0.057(7) -0.006(5) 0.012(4) -0.011(5)
C01D 0.039(5) 0.077(7) 0.158(12) 0.007(7) 0.005(6) -0.039(5)
C01E 0.047(4) 0.048(4) 0.058(5) -0.015(4) 0.002(4) -0.021(4)
C01F 0.047(5) 0.051(5) 0.156(12) 0.016(6) -0.014(6) -0.028(4)
C01G 0.036(4) 0.032(4) 0.121(9) 0.004(4) 0.013(5) -0.012(3)
C01H 0.031(4) 0.061(5) 0.088(7) -0.012(5) -0.004(4) -0.005(4)
C01I 0.027(4) 0.035(4) 0.112(8) -0.020(4) 0.027(4) -0.008(3)
C01J 0.094(8) 0.088(8) 0.094(8) -0.017(6) 0.007(6) -0.069(7)
C01K 0.053(5) 0.047(4) 0.068(6) -0.003(4) -0.002(4) -0.031(4)
C01L 0.0709(13) 0.0709(13) 0.0709(13) -0.0159(3) 0.00147(11) -0.0275(5)
C01M 0.031(4) 0.054(5) 0.079(6) -0.023(4) 0.006(4) -0.021(3)
C01N 0.082(7) 0.053(5) 0.070(6) -0.024(4) 0.024(5) -0.044(5)
C0 0.0709(13) 0.0709(13) 0.0709(13) -0.0159(3) 0.00147(11) -0.0275(5)
C01P 0.046(5) 0.060(6) 0.119(10) 0.008(6) -0.030(6) -0.006(4)
C01Q 0.057(6) 0.086(7) 0.137(10) -0.065(7) 0.042(6) -0.053(6)
C01R 0.038(5) 0.068(7) 0.201(15) -0.068(9) -0.010(7) -0.012(5)
C01S 0.034(5) 0.058(5) 0.175(13) -0.047(7) -0.012(6) -0.010(4)
C01T 0.062(6) 0.055(6) 0.132(11) -0.026(6) 0.045(7) -0.030(5)
C024 0.084(8) 0.076(7) 0.090(8) 0.021(6) 0.007(7) -0.028(6)
C022 0.117(11) 0.129(11) 0.090(9) 0.033(8) -0.030(8) -0.089(10)
C02B 0.153(13) 0.090(8) 0.078(8) 0.005(6) -0.007(8) -0.086(9)
C027 0.096(9) 0.089(8) 0.081(8) -0.016(6) -0.001(7) -0.039(7)
C01V 0.070(7) 0.093(8) 0.141(12) -0.059(8) 0.032(7) -0.048(7)
C01U 0.075(7) 0.089(8) 0.109(9) -0.055(7) 0.028(6) -0.048(6)
C01W 0.043(4) 0.059(5) 0.073(6) -0.021(4) 0.011(4) -0.029(4)
C01X 0.066(6) 0.082(7) 0.090(7) -0.047(6) 0.028(5) -0.047(5)
C01Y 0.107(11) 0.087(9) 0.131(13) -0.047(9) 0.072(10) -0.020(8)
C01Z 0.046(5) 0.075(7) 0.109(9) -0.010(6) -0.009(5) -0.032(5)
C020 0.041(7) 0.058(8) 0.063(9) -0.018(6) 0.010(6) -0.016(6)
C021 0.071(6) 0.081(7) 0.087(7) -0.025(6) 0.012(5) -0.054(6)
C023 0.057(6) 0.076(6) 0.087(7) -0.029(6) 0.015(5) -0.033(5)
C026 0.052(5) 0.046(5) 0.100(8) -0.021(5) 0.035(5) -0.016(4)
C028 0.092(4) 0.174(7) 0.138(6) -0.088(6) 0.055(4) -0.037(4)
C025 0.092(4) 0.174(7) 0.138(6) -0.088(6) 0.055(4) -0.037(4)
C02K 0.092(4) 0.174(7) 0.138(6) -0.088(6) 0.055(4) -0.037(4)
C02A 0.092(4) 0.174(7) 0.138(6) -0.088(6) 0.055(4) -0.037(4)
C02I 0.092(4) 0.174(7) 0.138(6) -0.088(6) 0.055(4) -0.037(4)
C13 0.092(4) 0.174(7) 0.138(6) -0.088(6) 0.055(4) -0.037(4)
C029 0.060(7) 0.108(10) 0.152(14) 0.012(9) -0.007(8) -0.036(7)
C02C 0.0709(13) 0.0709(13) 0.0709(13) -0.0159(3) 0.00147(11) -0.0275(5)
C02E 0.0709(13) 0.0709(13) 0.0709(13) -0.0159(3) 0.00147(11) -0.0275(5)
C3 0.0709(13) 0.0709(13) 0.0709(13) -0.0159(3) 0.00147(11) -0.0275(5)
C02G 0.150(16) 0.070(9) 0.165(17) -0.002(10) -0.074(14) -0.010(9)
C02H 0.112(12) 0.096(11) 0.165(16) 0.061(11) -0.015(12) -0.023(9)
C02J 0.156(16) 0.077(9) 0.24(2) 0.015(11) -0.135(16) -0.029(9)
C6 0.21(2) 0.092(12) 0.25(3) -0.015(14) -0.16(2) -0.009(13)
C2 0.0709(13) 0.0709(13) 0.0709(13) -0.0159(3) 0.00147(11) -0.0275(5)
C42 0.0709(13) 0.0709(13) 0.0709(13) -0.0159(3) 0.00147(11) -0.0275(5)
C1 0.0709(13) 0.0709(13) 0.0709(13) -0.0159(3) 0.00147(11) -0.0275(5)
C5 0.0709(13) 0.0709(13) 0.0709(13) -0.0159(3) 0.00147(11) -0.0275(5)
C41 0.0709(13) 0.0709(13) 0.0709(13) -0.0159(3) 0.00147(11) -0.0275(5)
C7 0.0709(13) 0.0709(13) 0.0709(13) -0.0159(3) 0.00147(11) -0.0275(5)
C4 0.0709(13) 0.0709(13) 0.0709(13) -0.0159(3) 0.00147(11) -0.0275(5)
C14 0.034(13) 0.041(15) 0.09(2) 0.003(15) -0.007(13) -0.010(11)
N15 0.042(6) 0.041(5) 0.057(7) -0.006(5) 0.012(4) -0.011(5)

loop_
_atom_type_symbol
_atom_type_description
_atom_type_scat_dispersion_real
_atom_type_scat_dispersion_imag
_atom_type_scat_source
C C 0.0033 0.0016 'International Tables Vol C Tables 4.2.6.8 and 6.1.1.4'
H H 0.0000 0.0000 'International Tables Vol C Tables 4.2.6.8 and 6.1.1.4'
N N 0.0061 0.0033 'International Tables Vol C Tables 4.2.6.8 and 6.1.1.4'
O O 0.0106 0.0060 'International Tables Vol C Tables 4.2.6.8 and 6.1.1.4'
Yb Yb -0.3850 5.5486 'International Tables Vol C Tables 4.2.6.8 and 6.1.1.4'

loop_
_geom_angle_atom_site_label_1
_geom_angle_atom_site_label_2
_geom_angle_atom_site_label_3
_geom_angle
_geom_angle_site_symmetry_1
_geom_angle_site_symmetry_3
_geom_angle_publ_flag
Yb02 Yb01 Yb01 63.376(11) 2_666 2_666 ?
O003 Yb01 Yb01 36.36(12) . 2_666 ?
O003 Yb01 Yb01 35.91(11) 2_666 2_666 ?
O003 Yb01 Yb02 92.23(12) . 2_666 ?
O003 Yb01 Yb02 40.68(10) 2_666 2_666 ?
O003 Yb01 O003 72.28(18) . 2_666 ?
O003 Yb01 O004 71.16(16) 2_666 2_666 ?
O003 Yb01 O004 77.51(16) . 2_666 ?
O003 Yb01 O007 133.45(17) . 2_666 ?
O003 Yb01 O007 69.34(16) 2_666 2_666 ?
O003 Yb01 O008 103.90(17) 2_666 . ?
O003 Yb01 O008 70.19(16) . . ?
O003 Yb01 N00B 78.61(19) 2_666 . ?
O003 Yb01 N00B 119.40(17) . . ?
O004 Yb01 Yb01 70.48(12) 2_666 2_666 ?
O004 Yb01 Yb02 40.47(12) 2_666 2_666 ?
O004 Yb01 O007 65.97(16) 2_666 2_666 ?
O004 Yb01 O008 147.07(16) 2_666 . ?
O004 Yb01 N00B 138.63(19) 2_666 . ?
O005 Yb01 Yb01 113.17(13) . 2_666 ?
O005 Yb01 Yb02 119.64(12) . 2_666 ?
O005 Yb01 O003 80.07(17) . . ?
O005 Yb01 O003 143.38(16) . 2_666 ?
O005 Yb01 O004 79.90(17) . 2_666 ?
O005 Yb01 O007 118.49(17) . 2_666 ?
O005 Yb01 O008 88.29(17) . . ?
O005 Yb01 N00B 137.1(2) . . ?
O006 Yb01 Yb01 169.66(12) . 2_666 ?
O006 Yb01 Yb02 122.77(13) . 2_666 ?
O006 Yb01 O003 142.42(16) . 2_666 ?
O006 Yb01 O003 142.79(18) . . ?
O006 Yb01 O004 119.76(17) . 2_666 ?
O006 Yb01 O005 72.04(18) . . ?
O006 Yb01 O007 82.47(18) . 2_666 ?
O006 Yb01 O008 84.60(18) . . ?
O006 Yb01 N00B 71.18(19) . . ?
O007 Yb01 Yb01 101.76(12) 2_666 2_666 ?
O007 Yb01 Yb02 41.23(12) 2_666 2_666 ?
O007 Yb01 N00B 77.41(18) 2_666 . ?
O008 Yb01 Yb01 86.61(13) . 2_666 ?
O008 Yb01 Yb02 144.57(14) . 2_666 ?
O008 Yb01 O007 144.41(16) . 2_666 ?
O008 Yb01 N00B 67.04(18) . . ?
N00B Yb01 Yb01 100.33(15) . 2_666 ?
N00B Yb01 Yb02 98.69(15) . 2_666 ?
O003 Yb02 Yb01 41.15(12) . 2_666 ?
O003 Yb02 O007 71.33(16) . . ?
O003 Yb02 O008 69.63(16) . . ?
O003 Yb02 N00C 133.37(17) . . ?
O003 Yb02 N00D 134.32(18) . . ?
O004 Yb02 Yb01 41.20(11) . 2_666 ?
O004 Yb02 O003 72.16(16) . . ?
O004 Yb02 O007 68.03(17) . . ?
O004 Yb02 O008 79.38(18) . . ?
O004 Yb02 N00C 67.41(18) . . ?
O004 Yb02 N00D 108.1(2) . . ?
O007 Yb02 Yb01 43.24(12) . 2_666 ?
O007 Yb02 O008 135.01(17) . . ?
O007 Yb02 N00C 112.0(2) . . ?
O007 Yb02 N00D 67.3(2) . . ?
O008 Yb02 Yb01 91.91(12) . 2_666 ?
O008 Yb02 N00C 80.83(18) . . ?
O008 Yb02 N00D 155.91(19) . . ?
O009 Yb02 Yb01 99.03(14) . 2_666 ?
O009 Yb02 O003 73.34(17) . . ?
O009 Yb02 O004 140.21(17) . . ?
O009 Yb02 O007 82.6(2) . . ?
O009 Yb02 O008 106.35(19) . . ?
O009 Yb02 N00C 151.8(2) . . ?
O009 Yb02 N00D 82.88(19) . . ?
O00A Yb02 Yb01 171.42(14) . 2_666 ?
O00A Yb02 O003 130.33(19) . . ?
O00A Yb02 O004 144.35(17) . . ?
O00A Yb02 O007 139.49(18) . . ?
O00A Yb02 O008 84.20(19) . . ?
O00A Yb02 O009 74.86(19) . . ?
O00A Yb02 N00C 78.9(2) . . ?
O00A Yb02 N00D 76.7(2) . . ?
N00C Yb02 Yb01 108.08(15) . 2_666 ?
N00C Yb02 N00D 81.18(18) . . ?
N00D Yb02 Yb01 108.87(17) . 2_666 ?
Yb01 O003 Yb01 107.72(18) . 2_666 ?
Yb01 O003 Yb02 111.49(18) . . ?
Yb02 O003 Yb01 98.17(17) . 2_666 ?
Yb02 O004 Yb01 98.33(16) . 2_666 ?
C00H O004 Yb01 140.9(5) . 2_666 ?
C00H O004 Yb02 118.7(5) . . ?
C011 O005 Yb01 134.0(5) . . ?
C00K O006 Yb01 136.1(5) . . ?
Yb02 O007 Yb01 95.53(16) . 2_666 ?
C00G O007 Yb01 138.8(5) . 2_666 ?
C00G O007 Yb02 122.7(5) . . ?
Yb01 O008 Yb02 108.1(2) . . ?
C00Q O008 Yb01 116.9(4) . . ?
C00Q O008 Yb02 128.7(4) . . ?
C01M O009 Yb02 136.3(5) . . ?
C01H O00A Yb02 134.7(6) . . ?
C00F N00B Yb01 114.4(5) . . ?
C00J N00B Yb01 125.9(5) . . ?
C00J N00B C00F 117.7(6) . . ?
C00I N00C Yb02 112.0(4) . . ?
C00U N00C Yb02 127.9(5) . . ?
C00U N00C C00I 118.3(6) . . ?
C00M N00D Yb02 114.0(5) . . ?
C026 N00D Yb02 123.2(6) . . ?
C026 N00D C00M 122.7(7) . . ?
C01K N00E C00S 119.4(7) . . ?
N00B C00F C00P 124.0(7) . . ?
N00B C00F C00Q 115.2(6) . . ?
C00P C00F C00Q 120.8(7) . . ?
O007 C00G C00M 118.2(7) . . ?
O007 C00G C00Y 124.0(7) . . ?
C00Y C00G C00M 117.6(7) . . ?
O004 C00H C00I 117.7(6) . . ?
O004 C00H C00L 124.1(7) . . ?
C00L C00H C00I 118.0(6) . . ?
N00C C00I C00H 117.2(6) . . ?
N00C C00I C00N 122.5(7) . . ?
C00H C00I C00N 120.4(7) . . ?
N00B C00J H00J 119.2 . . ?
N00B C00J C015 121.6(8) . . ?
C015 C00J H00J 119.2 . . ?
O006 C00K C017 124.3(7) . . ?
O006 C00K C01L 112.2(10) . . ?
O006 C00K C42 120.5(9) . . ?
C017 C00K C01L 122.8(11) . . ?
C017 C00K C42 114.8(10) . . ?
C00H C00L H00L 119.2 . . ?
C00H C00L C00R 121.6(7) . . ?
C00R C00L H00L 119.2 . . ?
N00D C00M C00G 117.8(7) . . ?
N00D C00M C00T 121.7(8) . . ?
C00G C00M C00T 120.5(8) . . ?
C00S C00N C00I 119.9(7) . . ?
C013 C00N C00I 117.6(7) . . ?
C013 C00N C00S 122.5(6) . . ?
C01Y N00O C010 119.7(11) . . ?
C00V C00P C00F 116.2(8) . . ?
C00Z C00P C00F 120.7(7) . . ?
C00Z C00P C00V 123.1(7) . . ?
O008 C00Q C00F 118.6(6) . . ?
O008 C00Q C012 124.0(7) . . ?
C012 C00Q C00F 117.3(7) . . ?
C00L C00R H00R 119.3 . . ?
C00S C00R C00L 121.4(7) . . ?
C00S C00R H00R 119.3 . . ?
N00E C00S C00N 116.7(7) . . ?
C00R C00S N00E 124.8(7) . . ?
C00R C00S C00N 118.5(6) . . ?
C00W C00T C00M 117.8(9) . . ?
C00W C00T C010 122.8(8) . . ?
C010 C00T C00M 119.4(8) . . ?
N00C C00U H00U 118.6 . . ?
N00C C00U C01G 122.7(8) . . ?
C01G C00U H00U 118.6 . . ?
C00P C00V H00V 120.1 . . ?
C015 C00V C00P 119.7(7) . . ?
C015 C00V H00V 120.1 . . ?
C00T C00W H00W 121.3 . . ?
C01I C00W C00T 117.5(7) . . ?
C01I C00W H00W 121.3 . . ?
C014 C00X H00X 119.8 . . ?
C014 C00X C01N 120.3(9) . . ?
C01N C00X H00X 119.8 . . ?
C00G C00Y H00Y 119.0 . . ?
C00G C00Y C01A 122.0(9) . . ?
C01A C00Y H00Y 119.0 . . ?
C00P C00Z N01C 111.7(5) . . ?
C00P C00Z N15 137.2(6) . . ?
C01B C00Z C00P 118.3(7) . . ?
C01B C00Z N01C 129.8(6) . . ?
C01B C00Z N15 102.0(5) . . ?
N00O C010 C00T 116.7(9) . . ?
C01A C010 N00O 125.3(10) . . ?
C01A C010 C00T 118.0(7) . . ?
O005 C011 C017 123.3(7) . . ?
O005 C011 C01E 117.1(7) . . ?
C017 C011 C01E 119.3(7) . . ?
C00Q C012 H012 119.7 . . ?
C00Q C012 C01B 120.7(8) . . ?
C01B C012 H012 119.7 . . ?
C00N C013 H013 120.5 . . ?
C01G C013 C00N 118.9(7) . . ?
C01G C013 H013 120.5 . . ?
C00X C014 C01F 120.1(7) . . ?
C00X C014 C01K 121.2(8) . . ?
C01F C014 C01K 118.7(8) . . ?
C00J C015 H015 119.6 . . ?
C00V C015 C00J 120.8(8) . . ?
C00V C015 H015 119.6 . . ?
C019 C016 C01M 119.9(8) . . ?
C019 C016 C01S 117.9(9) . . ?
C01S C016 C01M 122.2(10) . . ?
C00K C017 C011 122.3(8) . . ?
C00K C017 H017 118.9 . . ?
C011 C017 H017 118.9 . . ?
C01D C018 H018 119.6 . . ?
C01D C018 C01N 120.9(8) . . ?
C01N C018 H018 119.6 . . ?
C016 C019 H019 119.3 . . ?
C016 C019 C01J 121.4(10) . . ?
C01J C019 H019 119.3 . . ?
C00Y C01A H01A 119.0 . . ?
C010 C01A C00Y 122.0(9) . . ?
C010 C01A H01A 119.0 . . ?
C00Z C01B C012 122.2(8) . . ?
C00Z C01B H01B 118.9 . . ?
C012 C01B H01B 118.9 . . ?
C020 N01C C00Z 114.8(3) . . ?
C018 C01D H01D 120.0 . . ?
C018 C01D C01F 120.0(9) . . ?
C01F C01D H01D 120.0 . . ?
C01W C01E C011 119.8(7) . . ?
C01W C01E C01X 118.5(8) . . ?
C01X C01E C011 121.6(8) . . ?
C014 C01F H01F 120.2 . . ?
C01D C01F C014 119.7(9) . . ?
C01D C01F H01F 120.2 . . ?
C00U C01G H01G 120.1 . . ?
C013 C01G C00U 119.8(8) . . ?
C013 C01G H01G 120.1 . . ?
O00A C01H C01P 113.8(9) . . ?
O00A C01H C01Z 125.3(9) . . ?
C01Z C01H C01P 120.8(9) . . ?
C00W C01I H01I 117.9 . . ?
C00W C01I C026 124.1(8) . . ?
C026 C01I H01I 117.9 . . ?
C019 C01J H01J 120.2 . . ?
C01Q C01J C019 119.6(12) . . ?
C01Q C01J H01J 120.2 . . ?
N00E C01K C014 122.0(8) . . ?
N00E C01K H01K 119.0 . . ?
C014 C01K H01K 119.0 . . ?
C0 C01L C00K 119.4(16) . . ?
C02E C01L C00K 122.4(16) . . ?
C02E C01L C0 118.1(18) . . ?
O009 C01M C016 116.6(8) . . ?
O009 C01M C01Z 123.3(8) . . ?
C01Z C01M C016 120.2(8) . . ?
C00X C01N H01N 120.5 . . ?
C018 C01N C00X 119.0(9) . . ?
C018 C01N H01N 120.5 . . ?
C01L C0 H0 119.6 . . ?
C3 C0 C01L 120.7(18) . . ?
C3 C0 H0 119.6 . . ?
C029 C01P C01H 122.6(11) . . ?
C029 C01P C02J 115.2(12) . . ?
C02J C01P C01H 122.1(11) . . ?
C01J C01Q H01Q 120.0 . . ?
C01R C01Q C01J 120.1(9) . . ?
C01R C01Q H01Q 120.0 . . ?
C01Q C01R H01R 120.0 . . ?
C01Q C01R C01S 120.0(10) . . ?
C01S C01R H01R 120.0 . . ?
C016 C01S H01S 119.6 . . ?
C01R C01S C016 120.8(12) . . ?
C01R C01S H01S 119.6 . . ?
C024 C01T C01V 120.0 . . ?
C024 C01T C020 130.6(4) . . ?
C024 C01T C14 93.1(4) . . ?
C01V C01T C020 109.4(4) . . ?
C01V C01T C14 146.9(4) . . ?
C01T C024 H024 120.0 . . ?
C022 C024 C01T 120.0 . . ?
C022 C024 H024 120.0 . . ?
C024 C022 H022 120.0 . . ?
C024 C022 C02B 120.0 . . ?
C02B C022 H022 120.0 . . ?
C022 C02B H02B 120.0 . . ?
C027 C02B C022 120.0 . . ?
C027 C02B H02B 120.0 . . ?
C02B C027 H027 120.0 . . ?
C02B C027 C01V 120.0 . . ?
C01V C027 H027 120.0 . . ?
C01T C01V H01V 120.0 . . ?
C027 C01V C01T 120.0 . . ?
C027 C01V H01V 120.0 . . ?
C01X C01U H01U 120.4 . . ?
C021 C01U H01U 120.4 . . ?
C021 C01U C01X 119.2(10) . . ?
C01E C01W H01W 119.1 . . ?
C01E C01W C023 121.7(9) . . ?
C023 C01W H01W 119.1 . . ?
C01E C01X H01X 119.8 . . ?
C01U C01X C01E 120.5(9) . . ?
C01U C01X H01X 119.8 . . ?
N00O C01Y H01Y 116.3 . . ?
N00O C01Y C028 127.3(14) . . ?
C028 C01Y H01Y 116.3 . . ?
C01H C01Z H01Z 117.6 . . ?
C01M C01Z C01H 124.8(9) . . ?
C01M C01Z H01Z 117.6 . . ?
N01C C020 C01T 112.6(3) . . ?
N01C C020 H020 123.7 . . ?
C01T C020 H020 123.7 . . ?
C01U C021 H021 119.8 . . ?
C023 C021 C01U 120.3(9) . . ?
C023 C021 H021 119.8 . . ?
C01W C023 H023 120.2 . . ?
C021 C023 C01W 119.6(9) . . ?
C021 C023 H023 120.2 . . ?
N00D C026 C01I 115.9(9) . . ?
N00D C026 H026 122.0 . . ?
C01I C026 H026 122.0 . . ?
C025 C028 C01Y 119.8(10) . . ?
C025 C028 C13 120.0 . . ?
C13 C028 C01Y 120.2(10) . . ?
C028 C025 H025 120.0 . . ?
C028 C025 C02K 120.0 . . ?
C02K C025 H025 120.0 . . ?
C025 C02K H02K 120.0 . . ?
C02A C02K C025 120.0 . . ?
C02A C02K H02K 120.0 . . ?
C02K C02A H02A 120.0 . . ?
C02K C02A C02I 120.0 . . ?
C02I C02A H02A 120.0 . . ?
C02A C02I H02I 120.0 . . ?
C13 C02I C02A 120.0 . . ?
C13 C02I H02I 120.0 . . ?
C028 C13 H13 120.0 . . ?
C02I C13 C028 120.0 . . ?
C02I C13 H13 120.0 . . ?
C01P C029 H029 118.7 . . ?
C01P C029 C02H 122.6(15) . . ?
C02H C029 H029 118.7 . . ?
C3 C02C H02C 117.8 . . ?
C2 C02C H02C 117.8 . . ?
C2 C02C C3 124.4(19) . . ?
C01L C02E H02E 119.2 . . ?
C01L C02E C2 121.6(18) . . ?
C2 C02E H02E 119.2 . . ?
C0 C3 C02C 116.7(17) . . ?
C0 C3 H3 121.7 . . ?
C02C C3 H3 121.7 . . ?
C02H C02G H02G 121.1 . . ?
C6 C02G H02G 121.1 . . ?
C6 C02G C02H 117.7(15) . . ?
C029 C02H H02H 119.5 . . ?
C02G C02H C029 121.1(16) . . ?
C02G C02H H02H 119.5 . . ?
C01P C02J H02J 119.8 . . ?
C01P C02J C6 120.5(16) . . ?
C6 C02J H02J 119.8 . . ?
C02G C6 C02J 120.5(17) . . ?
C02G C6 H6 119.7 . . ?
C02J C6 H6 119.7 . . ?
C02C C2 C02E 118.3(18) . . ?
C02C C2 H2 120.9 . . ?
C02E C2 H2 120.9 . . ?
C1 C42 C00K 125.4(11) . . ?
C1 C42 C4 120.0 . . ?
C4 C42 C00K 114.6(11) . . ?
C42 C1 H1 120.0 . . ?
C42 C1 C5 120.0 . . ?
C5 C1 H1 120.0 . . ?
C1 C5 H5 120.0 . . ?
C41 C5 C1 120.0 . . ?
C41 C5 H5 120.0 . . ?
C5 C41 H41 120.0 . . ?
C5 C41 C7 120.0 . . ?
C7 C41 H41 120.0 . . ?
C41 C7 H7 120.0 . . ?
C4 C7 C41 120.0 . . ?
C4 C7 H7 120.0 . . ?
C42 C4 H4 120.0 . . ?
C7 C4 C42 120.0 . . ?
C7 C4 H4 120.0 . . ?
C01T C14 H14 123.7 . . ?
N15 C14 C01T 112.7(3) . . ?
N15 C14 H14 123.7 . . ?
C14 N15 C00Z 114.7(4) . . ?

loop_
_geom_bond_atom_site_label_1
_geom_bond_atom_site_label_2
_geom_bond_distance
_geom_bond_site_symmetry_2
_geom_bond_publ_flag
Yb01 Yb01 3.7351(7) 2_666 ?
Yb01 Yb02 3.4974(5) 2_666 ?
Yb01 O003 2.300(4) . ?
Yb01 O003 2.325(5) 2_666 ?
Yb01 O004 2.328(4) 2_666 ?
Yb01 O005 2.284(5) . ?
Yb01 O006 2.266(5) . ?
Yb01 O007 2.407(5) 2_666 ?
Yb01 O008 2.335(5) . ?
Yb01 N00B 2.487(6) . ?
Yb02 O003 2.303(4) . ?
Yb02 O004 2.294(5) . ?
Yb02 O007 2.316(5) . ?
Yb02 O008 2.364(5) . ?
Yb02 O009 2.291(5) . ?
Yb02 O00A 2.286(6) . ?
Yb02 N00C 2.490(6) . ?
Yb02 N00D 2.533(6) . ?
O004 C00H 1.339(8) . ?
O005 C011 1.257(9) . ?
O006 C00K 1.252(10) . ?
O007 C00G 1.325(8) . ?
O008 C00Q 1.338(8) . ?
O009 C01M 1.260(10) . ?
O00A C01H 1.249(11) . ?
N00B C00F 1.346(9) . ?
N00B C00J 1.341(9) . ?
N00C C00I 1.359(9) . ?
N00C C00U 1.326(10) . ?
N00D C00M 1.361(11) . ?
N00D C026 1.315(12) . ?
N00E C00S 1.413(8) . ?
N00E C01K 1.268(10) . ?
C00F C00P 1.416(9) . ?
C00F C00Q 1.448(10) . ?
C00G C00M 1.432(11) . ?
C00G C00Y 1.367(12) . ?
C00H C00I 1.416(10) . ?
C00H C00L 1.389(10) . ?
C00I C00N 1.431(9) . ?
C00J H00J 0.9500 . ?
C00J C015 1.403(10) . ?
C00K C017 1.389(12) . ?
C00K C01L 1.48(2) . ?
C00K C42 1.529(14) . ?
C00L H00L 0.9500 . ?
C00L C00R 1.407(9) . ?
C00M C00T 1.438(10) . ?
C00N C00S 1.418(10) . ?
C00N C013 1.415(11) . ?
N00O C010 1.399(10) . ?
N00O C01Y 1.247(17) . ?
C00P C00V 1.409(12) . ?
C00P C00Z 1.397(10) . ?
C00Q C012 1.391(11) . ?
C00R H00R 0.9500 . ?
C00R C00S 1.382(11) . ?
C00T C00W 1.408(12) . ?
C00T C010 1.430(13) . ?
C00U H00U 0.9500 . ?
C00U C01G 1.421(11) . ?
C00V H00V 0.9500 . ?
C00V C015 1.345(13) . ?
C00W H00W 0.9500 . ?
C00W C01I 1.354(14) . ?
C00X H00X 0.9500 . ?
C00X C014 1.385(13) . ?
C00X C01N 1.404(11) . ?
C00Y H00Y 0.9500 . ?
C00Y C01A 1.409(11) . ?
C00Z C01B 1.393(11) . ?
C00Z N01C 1.460(7) . ?
C00Z N15 1.460(7) . ?
C010 C01A 1.381(13) . ?
C011 C017 1.415(12) . ?
C011 C01E 1.489(10) . ?
C012 H012 0.9500 . ?
C012 C01B 1.420(12) . ?
C013 H013 0.9500 . ?
C013 C01G 1.366(12) . ?
C014 C01F 1.402(13) . ?
C014 C01K 1.462(10) . ?
C015 H015 0.9500 . ?
C016 C019 1.368(15) . ?
C016 C01M 1.511(11) . ?
C016 C01S 1.390(13) . ?
C017 H017 0.9500 . ?
C018 H018 0.9500 . ?
C018 C01D 1.385(15) . ?
C018 C01N 1.393(14) . ?
C019 H019 0.9500 . ?
C019 C01J 1.381(13) . ?
C01A H01A 0.9500 . ?
C01B H01B 0.9500 . ?
N01C C020 1.236(4) . ?
C01D H01D 0.9500 . ?
C01D C01F 1.391(12) . ?
C01E C01W 1.360(11) . ?
C01E C01X 1.396(12) . ?
C01F H01F 0.9500 . ?
C01G H01G 0.9500 . ?
C01H C01P 1.514(14) . ?
C01H C01Z 1.411(14) . ?
C01I H01I 0.9500 . ?
C01I C026 1.475(11) . ?
C01J H01J 0.9500 . ?
C01J C01Q 1.376(15) . ?
C01K H01K 0.9500 . ?
C01L C0 1.45(3) . ?
C01L C02E 1.37(3) . ?
C01M C01Z 1.396(13) . ?
C01N H01N 0.9500 . ?
C0 H0 0.9500 . ?
C0 C3 1.38(2) . ?
C01P C029 1.344(17) . ?
C01P C02J 1.401(17) . ?
C01Q H01Q 0.9500 . ?
C01Q C01R 1.359(18) . ?
C01R H01R 0.9500 . ?
C01R C01S 1.384(15) . ?
C01S H01S 0.9500 . ?
C01T C024 1.3900 . ?
C01T C01V 1.3900 . ?
C01T C020 1.525(5) . ?
C01T C14 1.525(5) . ?
C024 H024 0.9500 . ?
C024 C022 1.3900 . ?
C022 H022 0.9500 . ?
C022 C02B 1.3900 . ?
C02B H02B 0.9500 . ?
C02B C027 1.3900 . ?
C027 H027 0.9500 . ?
C027 C01V 1.3900 . ?
C01V H01V 0.9500 . ?
C01U H01U 0.9500 . ?
C01U C01X 1.395(13) . ?
C01U C021 1.387(14) . ?
C01W H01W 0.9500 . ?
C01W C023 1.388(12) . ?
C01X H01X 0.9500 . ?
C01Y H01Y 0.9500 . ?
C01Y C028 1.477(12) . ?
C01Z H01Z 0.9500 . ?
C020 H020 0.9500 . ?
C021 H021 0.9500 . ?
C021 C023 1.367(14) . ?
C023 H023 0.9500 . ?
C026 H026 0.9500 . ?
C028 C025 1.3900 . ?
C028 C13 1.3900 . ?
C025 H025 0.9500 . ?
C025 C02K 1.3900 . ?
C02K H02K 0.9500 . ?
C02K C02A 1.3900 . ?
C02A H02A 0.9500 . ?
C02A C02I 1.3900 . ?
C02I H02I 0.9500 . ?
C02I C13 1.3900 . ?
C13 H13 0.9500 . ?
C029 H029 0.9500 . ?
C029 C02H 1.387(18) . ?
C02C H02C 0.9500 . ?
C02C C3 1.46(3) . ?
C02C C2 1.28(2) . ?
C02E H02E 0.9500 . ?
C02E C2 1.46(2) . ?
C3 H3 0.9500 . ?
C02G H02G 0.9500 . ?
C02G C02H 1.37(2) . ?
C02G C6 1.29(2) . ?
C02H H02H 0.9500 . ?
C02J H02J 0.9500 . ?
C02J C6 1.44(2) . ?
C6 H6 0.9500 . ?
C2 H2 0.9500 . ?
C42 C1 1.3900 . ?
C42 C4 1.3900 . ?
C1 H1 0.9500 . ?
C1 C5 1.3900 . ?
C5 H5 0.9500 . ?
C5 C41 1.3900 . ?
C41 H41 0.9500 . ?
C41 C7 1.3900 . ?
C7 H7 0.9500 . ?
C7 C4 1.3900 . ?
C4 H4 0.9500 . ?
C14 H14 0.9500 . ?
C14 N15 1.236(4) . ?

loop_
_geom_torsion_atom_site_label_1
_geom_torsion_atom_site_label_2
_geom_torsion_atom_site_label_3
_geom_torsion_atom_site_label_4
_geom_torsion
_geom_torsion_site_symmetry_1
_geom_torsion_site_symmetry_2
_geom_torsion_site_symmetry_3
_geom_torsion_site_symmetry_4
_geom_torsion_publ_flag
Yb01 O004 C00H C00I 177.7(5) 2_666 . . . ?
Yb01 O004 C00H C00L 1.4(12) 2_666 . . . ?
Yb01 O005 C011 C017 26.9(12) . . . . ?
Yb01 O005 C011 C01E -158.2(5) . . . . ?
Yb01 O006 C00K C017 -15.5(13) . . . . ?
Yb01 O006 C00K C01L 174.1(9) . . . . ?
Yb01 O006 C00K C42 156.7(9) . . . . ?
Yb01 O007 C00G C00M -154.0(5) 2_666 . . . ?
Yb01 O007 C00G C00Y 31.4(10) 2_666 . . . ?
Yb01 O008 C00Q C00F 26.7(9) . . . . ?
Yb01 O008 C00Q C012 -155.6(7) . . . . ?
Yb01 N00B C00F C00P 162.8(6) . . . . ?
Yb01 N00B C00F C00Q -15.6(8) . . . . ?
Yb01 N00B C00J C015 -162.1(6) . . . . ?
Yb02 O004 C00H C00I -23.1(8) . . . . ?
Yb02 O004 C00H C00L 160.7(6) . . . . ?
Yb02 O007 C00G C00M 1.1(8) . . . . ?
Yb02 O007 C00G C00Y -173.5(6) . . . . ?
Yb02 O008 C00Q C00F -121.9(6) . . . . ?
Yb02 O008 C00Q C012 55.8(11) . . . . ?
Yb02 O009 C01M C016 176.5(6) . . . . ?
Yb02 O009 C01M C01Z -3.4(14) . . . . ?
Yb02 O00A C01H C01P -176.2(7) . . . . ?
Yb02 O00A C01H C01Z 7.0(16) . . . . ?
Yb02 N00C C00I C00H 17.5(8) . . . . ?
Yb02 N00C C00I C00N -161.9(6) . . . . ?
Yb02 N00C C00U C01G 162.5(8) . . . . ?
Yb02 N00D C00M C00G 0.0(8) . . . . ?
Yb02 N00D C00M C00T -179.1(6) . . . . ?
Yb02 N00D C026 C01I 177.1(6) . . . . ?
O004 C00H C00I N00C 1.8(10) . . . . ?
O004 C00H C00I C00N -178.7(6) . . . . ?
O004 C00H C00L C00R 179.9(7) . . . . ?
O005 C011 C017 C00K -0.8(15) . . . . ?
O005 C011 C01E C01W -32.6(12) . . . . ?
O005 C011 C01E C01X 144.1(9) . . . . ?
O006 C00K C017 C011 -4.9(15) . . . . ?
O006 C00K C01L C0 0(2) . . . . ?
O006 C00K C01L C02E -177.2(15) . . . . ?
O006 C00K C42 C1 -142.0(11) . . . . ?
O006 C00K C42 C4 37.5(14) . . . . ?
O007 C00G C00M N00D -0.7(10) . . . . ?
O007 C00G C00M C00T 178.4(6) . . . . ?
O007 C00G C00Y C01A -177.2(7) . . . . ?
O008 C00Q C012 C01B -175.0(8) . . . . ?
O009 C01M C01Z C01H -4.4(17) . . . . ?
O00A C01H C01P C029 0.3(18) . . . . ?
O00A C01H C01P C02J -177.0(15) . . . . ?
O00A C01H C01Z C01M 2.7(19) . . . . ?
N00B C00F C00P C00V 2.4(12) . . . . ?
N00B C00F C00P C00Z -178.6(7) . . . . ?
N00B C00F C00Q O008 -6.1(10) . . . . ?
N00B C00F C00Q C012 176.0(7) . . . . ?
N00B C00J C015 C00V 0.0(14) . . . . ?
N00C C00I C00N C00S 177.5(7) . . . . ?
N00C C00I C00N C013 -4.0(11) . . . . ?
N00C C00U C01G C013 -2.0(17) . . . . ?
N00D C00M C00T C00W 0.5(11) . . . . ?
N00D C00M C00T C010 -179.4(7) . . . . ?
C00F N00B C00J C015 1.1(12) . . . . ?
C00F C00P C00V C015 -1.1(13) . . . . ?
C00F C00P C00Z C01B 2.7(12) . . . . ?
C00F C00P C00Z N01C -172.2(6) . . . . ?
C00F C00P C00Z N15 161.1(7) . . . . ?
C00F C00Q C012 C01B 2.7(13) . . . . ?
C00G C00M C00T C00W -178.5(7) . . . . ?
C00G C00M C00T C010 1.5(11) . . . . ?
C00G C00Y C01A C010 -4.5(14) . . . . ?
C00H C00I C00N C00S -2.0(11) . . . . ?
C00H C00I C00N C013 176.6(7) . . . . ?
C00H C00L C00R C00S -0.9(12) . . . . ?
C00I N00C C00U C01G -1.2(14) . . . . ?
C00I C00H C00L C00R 3.7(11) . . . . ?
C00I C00N C00S N00E -176.5(7) . . . . ?
C00I C00N C00S C00R 4.7(11) . . . . ?
C00I C00N C013 C01G 0.7(13) . . . . ?
C00J N00B C00F C00P -2.4(11) . . . . ?
C00J N00B C00F C00Q 179.2(7) . . . . ?
C00K C01L C0 C3 -175.2(16) . . . . ?
C00K C01L C02E C2 174.8(15) . . . . ?
C00K C42 C1 C5 179.5(17) . . . . ?
C00K C42 C4 C7 -179.6(15) . . . . ?
C00L C00H C00I N00C 178.3(7) . . . . ?
C00L C00H C00I C00N -2.3(11) . . . . ?
C00L C00R C00S N00E 177.9(7) . . . . ?
C00L C00R C00S C00N -3.4(12) . . . . ?
C00M N00D C026 C01I -5.9(12) . . . . ?
C00M C00G C00Y C01A 8.1(12) . . . . ?
C00M C00T C00W C01I -1.8(12) . . . . ?
C00M C00T C010 N00O -179.0(7) . . . . ?
C00M C00T C010 C01A 2.2(12) . . . . ?
C00N C013 C01G C00U 2.1(15) . . . . ?
N00O C010 C01A C00Y -179.5(9) . . . . ?
N00O C01Y C028 C025 3(2) . . . . ?
N00O C01Y C028 C13 -179.3(12) . . . . ?
C00P C00F C00Q O008 175.4(7) . . . . ?
C00P C00F C00Q C012 -2.4(11) . . . . ?
C00P C00V C015 C00J 0.0(14) . . . . ?
C00P C00Z C01B C012 -2.4(14) . . . . ?
C00P C00Z N01C C020 -155.5(6) . . . . ?
C00P C00Z N15 C14 61.0(10) . . . . ?
C00Q C00F C00P C00V -179.3(7) . . . . ?
C00Q C00F C00P C00Z -0.3(12) . . . . ?
C00Q C012 C01B C00Z -0.4(15) . . . . ?
C00S N00E C01K C014 -179.4(8) . . . . ?
C00S C00N C013 C01G 179.2(9) . . . . ?
C00T C00W C01I C026 -0.7(13) . . . . ?
C00T C010 C01A C00Y -0.9(13) . . . . ?
C00U N00C C00I C00H -176.4(8) . . . . ?
C00U N00C C00I C00N 4.2(12) . . . . ?
C00V C00P C00Z C01B -178.4(9) . . . . ?
C00V C00P C00Z N01C 6.8(11) . . . . ?
C00V C00P C00Z N15 -20.0(14) . . . . ?
C00W C00T C010 N00O 1.0(12) . . . . ?
C00W C00T C010 C01A -177.7(8) . . . . ?
C00W C01I C026 N00D 4.6(14) . . . . ?
C00X C014 C01F C01D -0.7(19) . . . . ?
C00X C014 C01K N00E -3.3(15) . . . . ?
C00Y C00G C00M N00D 174.3(7) . . . . ?
C00Y C00G C00M C00T -6.6(11) . . . . ?
C00Z C00P C00V C015 179.9(8) . . . . ?
C00Z N01C C020 C01T -179.2(5) . . . . ?
C010 N00O C01Y C028 179.0(11) . . . . ?
C010 C00T C00W C01I 178.2(8) . . . . ?
C011 C01E C01W C023 180.0(9) . . . . ?
C011 C01E C01X C01U -175.8(10) . . . . ?
C013 C00N C00S N00E 5.1(11) . . . . ?
C013 C00N C00S C00R -173.7(8) . . . . ?
C014 C00X C01N C018 1.0(15) . . . . ?
C016 C019 C01J C01Q -1.0(18) . . . . ?
C016 C01M C01Z C01H 175.6(10) . . . . ?
C017 C00K C01L C0 -170.9(14) . . . . ?
C017 C00K C01L C02E 12(2) . . . . ?
C017 C00K C42 C1 30.9(16) . . . . ?
C017 C00K C42 C4 -149.5(10) . . . . ?
C017 C011 C01E C01W 142.5(9) . . . . ?
C017 C011 C01E C01X -40.7(13) . . . . ?
C018 C01D C01F C014 3(2) . . . . ?
C019 C016 C01M O009 1.5(14) . . . . ?
C019 C016 C01M C01Z -178.5(10) . . . . ?
C019 C016 C01S C01R -3.8(17) . . . . ?
C019 C01J C01Q C01R -1.6(18) . . . . ?
C01B C00Z N01C C020 30.4(10) . . . . ?
C01B C00Z N15 C14 -138.4(6) . . . . ?
N01C C00Z C01B C012 171.4(8) . . . . ?
C01D C018 C01N C00X 0.8(16) . . . . ?
C01E C011 C017 C00K -175.7(8) . . . . ?
C01E C01W C023 C021 -4.4(16) . . . . ?
C01F C014 C01K N00E 174.5(10) . . . . ?
C01H C01P C029 C02H 179.4(15) . . . . ?
C01H C01P C02J C6 177.3(18) . . . . ?
C01J C01Q C01R C01S 1.5(19) . . . . ?
C01K N00E C00S C00N 152.1(8) . . . . ?
C01K N00E C00S C00R -29.2(12) . . . . ?
C01K C014 C01F C01D -178.6(11) . . . . ?
C01L C00K C017 C011 164.4(12) . . . . ?
C01L C0 C3 C02C -3(3) . . . . ?
C01L C02E C2 C02C 4(3) . . . . ?
C01M C016 C019 C01J -177.3(10) . . . . ?
C01M C016 C01S C01R 177.2(10) . . . . ?
C01N C00X C014 C01F -1.0(15) . . . . ?
C01N C00X C014 C01K 176.9(9) . . . . ?
C01N C018 C01D C01F -3(2) . . . . ?
C0 C01L C02E C2 -2(3) . . . . ?
C01P C01H C01Z C01M -173.9(11) . . . . ?
C01P C029 C02H C02G -4(3) . . . . ?
C01P C02J C6 C02G 11(4) . . . . ?
C01Q C01R C01S C016 1.3(19) . . . . ?
C01S C016 C019 C01J 3.6(17) . . . . ?
C01S C016 C01M O009 -179.5(10) . . . . ?
C01S C016 C01M C01Z 0.5(15) . . . . ?
C01T C024 C022 C02B 0.0 . . . . ?
C01T C14 N15 C00Z -179.0(4) . . . . ?
C024 C01T C01V C027 0.0 . . . . ?
C024 C01T C020 N01C 8.9(7) . . . . ?
C024 C01T C14 N15 168.3(4) . . . . ?
C024 C022 C02B C027 0.0 . . . . ?
C022 C02B C027 C01V 0.0 . . . . ?
C02B C027 C01V C01T 0.0 . . . . ?
C01V C01T C024 C022 0.0 . . . . ?
C01V C01T C020 N01C -169.2(4) . . . . ?
C01V C01T C14 N15 -11.0(9) . . . . ?
C01U C021 C023 C01W 1.4(18) . . . . ?
C01W C01E C01X C01U 1.0(16) . . . . ?
C01X C01E C01W C023 3.1(15) . . . . ?
C01X C01U C021 C023 2.6(19) . . . . ?
C01Y N00O C010 C00T 161.8(11) . . . . ?
C01Y N00O C010 C01A -19.6(16) . . . . ?
C01Y C028 C025 C02K 178.0(12) . . . . ?
C01Y C028 C13 C02I -178.0(12) . . . . ?
C01Z C01H C01P C029 177.2(13) . . . . ?
C01Z C01H C01P C02J 0(2) . . . . ?
C020 C01T C024 C022 -177.9(6) . . . . ?
C020 C01T C01V C027 178.3(5) . . . . ?
C021 C01U C01X C01E -3.8(18) . . . . ?
C026 N00D C00M C00G -177.2(8) . . . . ?
C026 N00D C00M C00T 3.7(12) . . . . ?
C028 C025 C02K C02A 0.0 . . . . ?
C025 C028 C13 C02I 0.0 . . . . ?
C025 C02K C02A C02I 0.0 . . . . ?
C02K C02A C02I C13 0.0 . . . . ?
C02A C02I C13 C028 0.0 . . . . ?
C13 C028 C025 C02K 0.0 . . . . ?
C029 C01P C02J C6 0(3) . . . . ?
C02E C01L C0 C3 2(3) . . . . ?
C3 C02C C2 C02E -5(3) . . . . ?
C02H C02G C6 C02J -18(4) . . . . ?
C02J C01P C029 C02H -3(3) . . . . ?
C6 C02G C02H C029 15(3) . . . . ?
C2 C02C C3 C0 5(3) . . . . ?
C42 C00K C017 C011 -177.5(11) . . . . ?
C42 C1 C5 C41 0.0 . . . . ?
C1 C42 C4 C7 0.0 . . . . ?
C1 C5 C41 C7 0.0 . . . . ?
C5 C41 C7 C4 0.0 . . . . ?
C41 C7 C4 C42 0.0 . . . . ?
C4 C42 C1 C5 0.0 . . . . ?
C14 C01T C024 C022 -179.5(5) . . . . ?
C14 C01T C01V C027 179.2(8) . . . . ?
N15 C00Z C01B C012 -167.6(9) . . . . ?

loop_
_smtbx_masks_void_nr
_smtbx_masks_void_average_x
_smtbx_masks_void_average_y
_smtbx_masks_void_average_z
_smtbx_masks_void_volume
_smtbx_masks_void_count_electrons
_smtbx_masks_void_content
1 0.000 0.500 0.000 387.2 13.5 ?
2 0.133 0.219 0.667 9.0 0.3 ?
3 0.867 0.781 0.333 9.0 0.1 ?
